data_7135652
loop_
_publ_author_name
'Calder&#xf3;n-D&#xed;az, Alvaro'
'Dutta, Sanjay'
'Kruczy&#x144;ski, Tomasz'
'McMillen, Colin D.'
'Ashokan, Ajith'
'Salman, Seyhan'
'Stollenz, Michael'

_publ_section_title
;
 Ethylene-bridged bis(borylamidinates) as near-UV fluorescent emitters
 with narrow emission bands.
;
_journal_name_full 'Chemical communications (Cambridge, England)'
_journal_paper_doi 10.1039/d6cc00451b
_journal_year 2026
_chemical_formula_sum 'C24 H34 B2 F4 N6'
_chemical_formula_weight 504.19
_space_group_crystal_system orthorhombic
_space_group_IT_number 61
_space_group_name_Hall '-P 2ac 2ab'
_space_group_name_H-M_alt 'P b c a'
_atom_sites_solution_hydrogens geom
_atom_sites_solution_primary dual
_atom_sites_solution_secondary difmap
_audit_creation_method SHELXL-2016/6
_audit_update_record
;
2026-01-06 deposited with the CCDC.	2026-03-11 downloaded from the CCDC.
;
_cell_angle_alpha 90
_cell_angle_beta 90
_cell_angle_gamma 90
_cell_formula_units_Z 4
_cell_length_a 6.9879(4)
_cell_length_b 16.3090(12)
_cell_length_c 21.8166(14)
_cell_measurement_reflns_used 8479
_cell_measurement_temperature 100(2)
_cell_measurement_theta_max 28.28
_cell_measurement_theta_min 3.12
_cell_volume 2486.3(3)
_computing_cell_refinement 'Bruker SAINT'
_computing_data_collection 'Bruker APEX3'
_computing_data_reduction 'Bruker SAINT'
_computing_molecular_graphics 'Bruker SHELXTL'
_computing_publication_material 'Bruker SHELXTL'
_computing_structure_refinement 'SHELXL-2016/6 (Sheldrick, 2016)'
_computing_structure_solution 'SHELXT 2014/5 (Sheldrick, 2014)'
_diffrn_ambient_temperature 100(2)
_diffrn_measured_fraction_theta_full 0.998
_diffrn_measured_fraction_theta_max 0.998
_diffrn_measurement_device_type 'Bruker D8 Venture Photon 2'
_diffrn_measurement_method '\f and \w scans'
_diffrn_radiation_type MoK\a
_diffrn_radiation_wavelength 0.71073
_diffrn_reflns_av_R_equivalents 0.0387
_diffrn_reflns_av_unetI/netI 0.0245
_diffrn_reflns_Laue_measured_fraction_full 0.998
_diffrn_reflns_Laue_measured_fraction_max 0.998
_diffrn_reflns_limit_h_max 8
_diffrn_reflns_limit_h_min -8
_diffrn_reflns_limit_k_max 18
_diffrn_reflns_limit_k_min -20
_diffrn_reflns_limit_l_max 26
_diffrn_reflns_limit_l_min -26
_diffrn_reflns_number 14845
_diffrn_reflns_point_group_measured_fraction_full 0.998
_diffrn_reflns_point_group_measured_fraction_max 0.998
_diffrn_reflns_theta_full 25.242
_diffrn_reflns_theta_max 25.999
_diffrn_reflns_theta_min 2.667
_diffrn_source 'Incoatec I\mS'
_exptl_absorpt_coefficient_mu 0.102
_exptl_absorpt_correction_T_max 1.0000
_exptl_absorpt_correction_T_min 0.9097
_exptl_absorpt_correction_type multi-scan
_exptl_absorpt_process_details 'SADABS, Bruker'
_exptl_crystal_colour colourless
_exptl_crystal_density_diffrn 1.347
_exptl_crystal_description column
_exptl_crystal_F_000 1064
_exptl_crystal_size_max 0.312
_exptl_crystal_size_mid 0.094
_exptl_crystal_size_min 0.088
_refine_diff_density_max 0.245
_refine_diff_density_min -0.203
_refine_diff_density_rms 0.043
_refine_ls_extinction_method none
_refine_ls_goodness_of_fit_ref 1.076
_refine_ls_hydrogen_treatment constr
_refine_ls_matrix_type full
_refine_ls_number_parameters 167
_refine_ls_number_reflns 2441
_refine_ls_number_restraints 0
_refine_ls_restrained_S_all 1.076
_refine_ls_R_factor_all 0.0480
_refine_ls_R_factor_gt 0.0392
_refine_ls_shift/su_max 0.001
_refine_ls_shift/su_mean 0.000
_refine_ls_structure_factor_coef Fsqd
_refine_ls_weighting_details 'w=1/[\s^2^(Fo^2^)+(0.0287P)^2^+1.7498P] where P=(Fo^2^+2Fc^2^)/3'
_refine_ls_weighting_scheme calc
_refine_ls_wR_factor_gt 0.0839
_refine_ls_wR_factor_ref 0.0883
_reflns_Friedel_coverage 0.000
_reflns_number_gt 2097
_reflns_number_total 2441
_reflns_threshold_expression 'I > 2\s(I)'
_cod_data_source_file d6cc00451b3.cif
_cod_data_source_block 3
_cod_database_code 7135652
_shelx_shelxl_version_number 2016/6
_shelx_space_group_comment
;
The symmetry employed for this shelxl refinement is uniquely defined
by the following loop, which should always be used as a source of
symmetry information in preference to the above space-group names.
They are only intended as comments.
;
_shelx_estimated_absorpt_t_min 0.969
_shelx_estimated_absorpt_t_max 0.991

loop_
_space_group_symop_operation_xyz
'x, y, z'
'-x+1/2, -y, z+1/2'
'-x, y+1/2, -z+1/2'
'x+1/2, -y+1/2, -z'
'-x, -y, -z'
'x-1/2, y, -z-1/2'
'x, -y-1/2, z-1/2'
'-x-1/2, y-1/2, z'

loop_
_atom_site_label
_atom_site_type_symbol
_atom_site_fract_x
_atom_site_fract_y
_atom_site_fract_z
_atom_site_U_iso_or_equiv
_atom_site_adp_type
_atom_site_occupancy
_atom_site_site_symmetry_order
_atom_site_calc_flag
_atom_site_refinement_flags_posn
_atom_site_refinement_flags_adp
_atom_site_refinement_flags_occupancy
_atom_site_disorder_assembly
_atom_site_disorder_group
F1 F 0.37029(14) 0.58919(6) 0.52764(4) 0.0272(3) Uani 1 1 d . . . . .
F2 F 0.16821(13) 0.66259(6) 0.46754(5) 0.0272(3) Uani 1 1 d . . . . .
N1 N 0.46960(17) 0.62121(7) 0.42598(5) 0.0133(3) Uani 1 1 d . . . . .
N2 N 0.37496(18) 0.52260(8) 0.35162(6) 0.0153(3) Uani 1 1 d . . . . .
N3 N 0.20980(17) 0.51774(8) 0.44527(5) 0.0132(3) Uani 1 1 d . . . . .
C1 C 0.7720(2) 0.66780(10) 0.35101(7) 0.0167(3) Uani 1 1 d . . . . .
C2 C 0.6455(2) 0.60820(9) 0.33301(7) 0.0164(3) Uani 1 1 d . . . . .
H2 H 0.661536 0.582782 0.294170 0.020 Uiso 1 1 calc R U . . .
C3 C 0.4919(2) 0.58373(9) 0.37092(7) 0.0142(3) Uani 1 1 d . . . . .
C4 C 0.5925(2) 0.68202(9) 0.44379(7) 0.0160(3) Uani 1 1 d . . . . .
H4 H 0.572740 0.708152 0.482187 0.019 Uiso 1 1 calc R U . . .
C5 C 0.7421(2) 0.70622(9) 0.40827(7) 0.0166(3) Uani 1 1 d . . . . .
H5 H 0.825516 0.748500 0.421793 0.020 Uiso 1 1 calc R U . . .
C6 C 0.9398(2) 0.69113(11) 0.31145(8) 0.0256(4) Uani 1 1 d . . . . .
H6A H 1.057440 0.668417 0.329054 0.038 Uiso 1 1 calc R U . . .
H6B H 0.949927 0.751007 0.309482 0.038 Uiso 1 1 calc R U . . .
H6C H 0.921328 0.669164 0.270064 0.038 Uiso 1 1 calc R U . . .
C7 C 0.2475(2) 0.48843(9) 0.38870(6) 0.0133(3) Uani 1 1 d . . . . .
C8 C 0.1522(2) 0.41121(9) 0.36115(7) 0.0147(3) Uani 1 1 d . . . . .
C9 C -0.0679(2) 0.41742(10) 0.36119(7) 0.0189(3) Uani 1 1 d . . . . .
H9A H -0.114593 0.417754 0.403539 0.028 Uiso 1 1 calc R U . . .
H9B H -0.121999 0.370275 0.339387 0.028 Uiso 1 1 calc R U . . .
H9C H -0.106956 0.468174 0.340657 0.028 Uiso 1 1 calc R U . . .
C10 C 0.2237(2) 0.33383(9) 0.39471(7) 0.0181(3) Uani 1 1 d . . . . .
H10A H 0.363621 0.335142 0.397357 0.027 Uiso 1 1 calc R U . . .
H10B H 0.183500 0.284922 0.372001 0.027 Uiso 1 1 calc R U . . .
H10C H 0.169262 0.332253 0.436095 0.027 Uiso 1 1 calc R U . . .
C11 C 0.2132(2) 0.40144(10) 0.29373(7) 0.0197(3) Uani 1 1 d . . . . .
H11A H 0.172691 0.449749 0.270379 0.030 Uiso 1 1 calc R U . . .
H11B H 0.153035 0.352323 0.276449 0.030 Uiso 1 1 calc R U . . .
H11C H 0.352681 0.396015 0.291441 0.030 Uiso 1 1 calc R U . . .
C12 C 0.0902(2) 0.47517(9) 0.49171(7) 0.0138(3) Uani 1 1 d . . . . .
H12A H 0.167046 0.465999 0.529214 0.017 Uiso 1 1 calc R U . . .
H12B H 0.051415 0.420923 0.475572 0.017 Uiso 1 1 calc R U . . .
B1 B 0.3001(2) 0.59771(11) 0.46847(8) 0.0173(4) Uani 1 1 d . . . . .

loop_
_atom_site_aniso_label
_atom_site_aniso_U_11
_atom_site_aniso_U_22
_atom_site_aniso_U_33
_atom_site_aniso_U_23
_atom_site_aniso_U_13
_atom_site_aniso_U_12
F1 0.0308(5) 0.0363(6) 0.0146(5) -0.0043(4) 0.0019(4) -0.0152(5)
F2 0.0203(5) 0.0142(5) 0.0472(6) -0.0068(4) 0.0122(5) -0.0002(4)
N1 0.0129(6) 0.0120(6) 0.0151(6) -0.0003(5) -0.0014(5) 0.0007(5)
N2 0.0157(6) 0.0153(7) 0.0149(6) -0.0013(5) 0.0006(5) -0.0023(5)
N3 0.0126(6) 0.0131(7) 0.0140(6) -0.0002(5) 0.0012(5) 0.0003(5)
C1 0.0143(7) 0.0162(8) 0.0195(7) 0.0036(6) -0.0004(6) 0.0007(6)
C2 0.0172(7) 0.0163(8) 0.0156(7) -0.0005(6) 0.0003(6) 0.0008(6)
C3 0.0157(7) 0.0123(7) 0.0147(7) 0.0005(6) -0.0024(6) 0.0024(6)
C4 0.0161(7) 0.0140(8) 0.0178(7) -0.0019(6) -0.0038(6) 0.0010(6)
C5 0.0143(7) 0.0141(8) 0.0213(8) -0.0001(6) -0.0042(6) -0.0016(6)
C6 0.0223(8) 0.0288(9) 0.0257(9) -0.0021(7) 0.0040(7) -0.0084(7)
C7 0.0128(6) 0.0128(7) 0.0142(7) 0.0012(6) -0.0016(6) 0.0026(6)
C8 0.0147(7) 0.0149(8) 0.0145(7) -0.0011(6) 0.0000(6) -0.0013(6)
C9 0.0156(7) 0.0199(8) 0.0210(8) -0.0027(6) -0.0027(6) -0.0006(6)
C10 0.0198(8) 0.0150(8) 0.0196(8) -0.0017(6) 0.0012(6) 0.0007(6)
C11 0.0232(8) 0.0202(8) 0.0158(7) -0.0043(6) 0.0024(6) -0.0049(7)
C12 0.0143(7) 0.0139(7) 0.0131(7) 0.0004(6) 0.0014(6) 0.0002(6)
B1 0.0169(8) 0.0169(9) 0.0180(9) -0.0032(7) 0.0033(7) -0.0014(7)

loop_
_atom_type_symbol
_atom_type_description
_atom_type_scat_dispersion_real
_atom_type_scat_dispersion_imag
_atom_type_scat_source
C C 0.0033 0.0016 'International Tables Vol C Tables 4.2.6.8 and 6.1.1.4'
H H 0.0000 0.0000 'International Tables Vol C Tables 4.2.6.8 and 6.1.1.4'
B B 0.0013 0.0007 'International Tables Vol C Tables 4.2.6.8 and 6.1.1.4'
N N 0.0061 0.0033 'International Tables Vol C Tables 4.2.6.8 and 6.1.1.4'
F F 0.0171 0.0103 'International Tables Vol C Tables 4.2.6.8 and 6.1.1.4'

loop_
_geom_angle_atom_site_label_1
_geom_angle_atom_site_label_2
_geom_angle_atom_site_label_3
_geom_angle
_geom_angle_site_symmetry_1
_geom_angle_site_symmetry_3
_geom_angle_publ_flag
C3 N1 C4 120.39(13) . . ?
C3 N1 B1 120.34(12) . . ?
C4 N1 B1 119.23(12) . . ?
C7 N2 C3 121.62(13) . . ?
C7 N3 C12 124.61(12) . . ?
C7 N3 B1 121.49(12) . . ?
C12 N3 B1 113.81(11) . . ?
C2 C1 C5 118.17(14) . . ?
C2 C1 C6 121.15(14) . . ?
C5 C1 C6 120.68(14) . . ?
C1 C2 C3 121.50(14) . . ?
C1 C2 H2 119.3 . . ?
C3 C2 H2 119.3 . . ?
N2 C3 N1 122.47(13) . . ?
N2 C3 C2 118.94(13) . . ?
N1 C3 C2 118.57(13) . . ?
C5 C4 N1 122.08(14) . . ?
C5 C4 H4 119.0 . . ?
N1 C4 H4 119.0 . . ?
C4 C5 C1 119.27(14) . . ?
C4 C5 H5 120.4 . . ?
C1 C5 H5 120.4 . . ?
C1 C6 H6A 109.5 . . ?
C1 C6 H6B 109.5 . . ?
H6A C6 H6B 109.5 . . ?
C1 C6 H6C 109.5 . . ?
H6A C6 H6C 109.5 . . ?
H6B C6 H6C 109.5 . . ?
N2 C7 N3 122.69(14) . . ?
N2 C7 C8 113.22(12) . . ?
N3 C7 C8 124.07(13) . . ?
C11 C8 C9 106.48(12) . . ?
C11 C8 C10 106.21(12) . . ?
C9 C8 C10 112.12(13) . . ?
C11 C8 C7 109.67(12) . . ?
C9 C8 C7 112.08(13) . . ?
C10 C8 C7 110.03(12) . . ?
C8 C9 H9A 109.5 . . ?
C8 C9 H9B 109.5 . . ?
H9A C9 H9B 109.5 . . ?
C8 C9 H9C 109.5 . . ?
H9A C9 H9C 109.5 . . ?
H9B C9 H9C 109.5 . . ?
C8 C10 H10A 109.5 . . ?
C8 C10 H10B 109.5 . . ?
H10A C10 H10B 109.5 . . ?
C8 C10 H10C 109.5 . . ?
H10A C10 H10C 109.5 . . ?
H10B C10 H10C 109.5 . . ?
C8 C11 H11A 109.5 . . ?
C8 C11 H11B 109.5 . . ?
H11A C11 H11B 109.5 . . ?
C8 C11 H11C 109.5 . . ?
H11A C11 H11C 109.5 . . ?
H11B C11 H11C 109.5 . . ?
N3 C12 C12 111.99(15) . 5_566 ?
N3 C12 H12A 109.2 . . ?
C12 C12 H12A 109.2 5_566 . ?
N3 C12 H12B 109.2 . . ?
C12 C12 H12B 109.2 5_566 . ?
H12A C12 H12B 107.9 . . ?
F1 B1 F2 108.73(13) . . ?
F1 B1 N3 111.52(13) . . ?
F2 B1 N3 111.46(13) . . ?
F1 B1 N1 108.10(13) . . ?
F2 B1 N1 107.84(13) . . ?
N3 B1 N1 109.07(12) . . ?

loop_
_geom_bond_atom_site_label_1
_geom_bond_atom_site_label_2
_geom_bond_distance
_geom_bond_site_symmetry_2
_geom_bond_publ_flag
F1 B1 1.388(2) . ?
F2 B1 1.404(2) . ?
N1 C3 1.3567(19) . ?
N1 C4 1.3684(19) . ?
N1 B1 1.552(2) . ?
N2 C7 1.3263(19) . ?
N2 C3 1.3560(19) . ?
N3 C7 1.3494(18) . ?
N3 C12 1.4855(18) . ?
N3 B1 1.535(2) . ?
C1 C2 1.371(2) . ?
C1 C5 1.413(2) . ?
C1 C6 1.505(2) . ?
C2 C3 1.413(2) . ?
C2 H2 0.9500 . ?
C4 C5 1.360(2) . ?
C4 H4 0.9500 . ?
C5 H5 0.9500 . ?
C6 H6A 0.9800 . ?
C6 H6B 0.9800 . ?
C6 H6C 0.9800 . ?
C7 C8 1.546(2) . ?
C8 C11 1.540(2) . ?
C8 C9 1.541(2) . ?
C8 C10 1.542(2) . ?
C9 H9A 0.9800 . ?
C9 H9B 0.9800 . ?
C9 H9C 0.9800 . ?
C10 H10A 0.9800 . ?
C10 H10B 0.9800 . ?
C10 H10C 0.9800 . ?
C11 H11A 0.9800 . ?
C11 H11B 0.9800 . ?
C11 H11C 0.9800 . ?
C12 C12 1.541(3) 5_566 ?
C12 H12A 0.9900 . ?
C12 H12B 0.9900 . ?

loop_
_geom_hbond_atom_site_label_D
_geom_hbond_atom_site_label_H
_geom_hbond_atom_site_label_A
_geom_hbond_distance_DH
_geom_hbond_distance_HA
_geom_hbond_distance_DA
_geom_hbond_angle_DHA
_geom_hbond_site_symmetry_A
C4 H4 F2 0.95 2.47 3.2318(18) 137.4 4_566
C12 H12B F2 0.99 2.40 3.0165(17) 119.9 5_566

loop_
_geom_torsion_atom_site_label_1
_geom_torsion_atom_site_label_2
_geom_torsion_atom_site_label_3
_geom_torsion_atom_site_label_4
_geom_torsion
_geom_torsion_site_symmetry_1
_geom_torsion_site_symmetry_2
_geom_torsion_site_symmetry_3
_geom_torsion_site_symmetry_4
_geom_torsion_publ_flag
C5 C1 C2 C3 -1.7(2) . . . . ?
C6 C1 C2 C3 177.53(14) . . . . ?
C7 N2 C3 N1 -9.0(2) . . . . ?
C7 N2 C3 C2 169.46(14) . . . . ?
C4 N1 C3 N2 179.27(13) . . . . ?
B1 N1 C3 N2 -2.9(2) . . . . ?
C4 N1 C3 C2 0.8(2) . . . . ?
B1 N1 C3 C2 178.58(13) . . . . ?
C1 C2 C3 N2 -177.86(14) . . . . ?
C1 C2 C3 N1 0.7(2) . . . . ?
C3 N1 C4 C5 -1.2(2) . . . . ?
B1 N1 C4 C5 -179.07(14) . . . . ?
N1 C4 C5 C1 0.2(2) . . . . ?
C2 C1 C5 C4 1.2(2) . . . . ?
C6 C1 C5 C4 -177.99(15) . . . . ?
C3 N2 C7 N3 7.8(2) . . . . ?
C3 N2 C7 C8 -170.70(13) . . . . ?
C12 N3 C7 N2 -170.70(13) . . . . ?
B1 N3 C7 N2 5.5(2) . . . . ?
C12 N3 C7 C8 7.6(2) . . . . ?
B1 N3 C7 C8 -176.21(13) . . . . ?
N2 C7 C8 C11 -7.49(18) . . . . ?
N3 C7 C8 C11 174.06(13) . . . . ?
N2 C7 C8 C9 -125.53(14) . . . . ?
N3 C7 C8 C9 56.02(19) . . . . ?
N2 C7 C8 C10 108.99(14) . . . . ?
N3 C7 C8 C10 -69.46(18) . . . . ?
C7 N3 C12 C12 -117.09(17) . . . 5_566 ?
B1 N3 C12 C12 66.47(19) . . . 5_566 ?
C7 N3 B1 F1 -134.36(14) . . . . ?
C12 N3 B1 F1 42.20(17) . . . . ?
C7 N3 B1 F2 103.91(15) . . . . ?
C12 N3 B1 F2 -79.52(16) . . . . ?
C7 N3 B1 N1 -15.04(19) . . . . ?
C12 N3 B1 N1 161.52(12) . . . . ?
C3 N1 B1 F1 135.08(13) . . . . ?
C4 N1 B1 F1 -47.06(18) . . . . ?
C3 N1 B1 F2 -107.53(15) . . . . ?
C4 N1 B1 F2 70.32(17) . . . . ?
C3 N1 B1 N3 13.66(19) . . . . ?
C4 N1 B1 N3 -168.49(12) . . . . ?
